data_2017693
loop_
_publ_author_name
'Heilmann-Brohl, Julia'
'Wagner, Matthias'
'Lerner, Hans-Wolfram'
'Bolte, Michael'

_publ_section_title
;
 Structural comparison of three
 <i>N</i>-(4-halogenophenyl)-<i>N</i>'-[1-(2-pyridyl)ethylidene]hydrazine
 hydrochlorides
;
_journal_coeditor_code DN3144
_journal_issue 7
_journal_name_full 'Acta Crystallographica Section C'
_journal_page_first o364
_journal_page_last o368
_journal_paper_doi 10.1107/S0108270110019827
_journal_volume 66
_journal_year 2010
_chemical_formula_iupac 'C13 H13 F N3 + , Cl -'
_chemical_formula_moiety 'C13 H13 F N3 + , Cl -'
_chemical_formula_sum 'C13 H13 Cl F N3'
_chemical_formula_weight 265.71
_chemical_name_systematic
;
2-{1-[(4-fluoroanilino)methylidene]ethyl}pyridinium chloride
;
_space_group_IT_number 14
_symmetry_cell_setting monoclinic
_symmetry_space_group_name_Hall '-P 2yn'
_symmetry_space_group_name_H-M 'P 1 21/n 1'
_atom_sites_solution_hydrogens geom
_atom_sites_solution_primary direct
_atom_sites_solution_secondary difmap
_audit_creation_method SHELXL97
_cell_angle_alpha 90.00
_cell_angle_beta 90.048(16)
_cell_angle_gamma 90.00
_cell_formula_units_Z 4
_cell_length_a 6.8522(12)
_cell_length_b 11.5134(16)
_cell_length_c 15.856(2)
_cell_measurement_reflns_used 6800
_cell_measurement_temperature 173(2)
_cell_measurement_theta_max 25.1
_cell_measurement_theta_min 3.5
_cell_volume 1250.9(3)
_computing_cell_refinement 'X-AREA (Stoe & Cie, 2001)'
_computing_data_collection 'X-AREA (Stoe & Cie, 2001)'
_computing_data_reduction 'X-AREA (Stoe & Cie, 2001)'
_computing_molecular_graphics 'XP (Sheldrick, 2008)'
_computing_publication_material 'SHELXL97 (Sheldrick, 2008)'
_computing_structure_refinement 'SHELXL97 (Sheldrick, 2008)'
_computing_structure_solution 'SHELXS97 (Sheldrick, 2008)'
_diffrn_ambient_temperature 173(2)
_diffrn_measured_fraction_theta_full 0.965
_diffrn_measured_fraction_theta_max 0.955
_diffrn_measurement_device_type 'Stoe IPDS II two-circle'
_diffrn_measurement_method \w
_diffrn_radiation_monochromator graphite
_diffrn_radiation_source 'fine-focus sealed tube'
_diffrn_radiation_type MoK\a
_diffrn_radiation_wavelength 0.71073
_diffrn_reflns_av_R_equivalents 0.1159
_diffrn_reflns_av_sigmaI/netI 0.0857
_diffrn_reflns_limit_h_max 8
_diffrn_reflns_limit_h_min -8
_diffrn_reflns_limit_k_max 13
_diffrn_reflns_limit_k_min -13
_diffrn_reflns_limit_l_max 18
_diffrn_reflns_limit_l_min -16
_diffrn_reflns_number 6993
_diffrn_reflns_theta_full 25.00
_diffrn_reflns_theta_max 25.21
_diffrn_reflns_theta_min 3.54
_diffrn_standards_decay_% 0
_diffrn_standards_interval_time 0
_diffrn_standards_number 0
_exptl_absorpt_coefficient_mu 0.302
_exptl_absorpt_correction_T_max 0.9850
_exptl_absorpt_correction_T_min 0.8937
_exptl_absorpt_correction_type multi-scan
_exptl_absorpt_process_details '(MULABS; Spek, 2009; Blessing, 1995)'
_exptl_crystal_colour yellow
_exptl_crystal_density_diffrn 1.411
_exptl_crystal_density_method 'not measured'
_exptl_crystal_description plate
_exptl_crystal_F_000 552
_exptl_crystal_size_max 0.38
_exptl_crystal_size_mid 0.09
_exptl_crystal_size_min 0.05
_refine_diff_density_max 0.310
_refine_diff_density_min -0.631
_refine_ls_extinction_method none
_refine_ls_goodness_of_fit_ref 0.992
_refine_ls_hydrogen_treatment constr
_refine_ls_matrix_type full
_refine_ls_number_parameters 165
_refine_ls_number_reflns 2161
_refine_ls_number_restraints 0
_refine_ls_restrained_S_all 0.992
_refine_ls_R_factor_all 0.0800
_refine_ls_R_factor_gt 0.0617
_refine_ls_shift/su_max 0.000
_refine_ls_shift/su_mean 0.000
_refine_ls_structure_factor_coef Fsqd
_refine_ls_weighting_details 'calc w = 1/[\s^2^(Fo^2^)+(0.1013P)^2^] where P=(Fo^2^+2Fc^2^)/3'
_refine_ls_weighting_scheme calc
_refine_ls_wR_factor_gt 0.1506
_refine_ls_wR_factor_ref 0.1631
_reflns_number_gt 1662
_reflns_number_total 2161
_reflns_threshold_expression I>2\s(I)
_cod_data_source_file dn3144.cif
_cod_data_source_block II
_cod_original_sg_symbol_H-M 'P 21/n'
_cod_database_code 2017693
_cod_database_fobs_code 2017693

loop_
_symmetry_equiv_pos_as_xyz
'x, y, z'
'-x+1/2, y+1/2, -z+1/2'
'-x, -y, -z'
'x-1/2, -y-1/2, z-1/2'

loop_
_atom_site_type_symbol
_atom_site_label
_atom_site_fract_x
_atom_site_fract_y
_atom_site_fract_z
_atom_site_U_iso_or_equiv
_atom_site_adp_type
_atom_site_calc_flag
_atom_site_refinement_flags
_atom_site_occupancy
_atom_site_disorder_assembly
_atom_site_disorder_group
Cl Cl1 0.2216(2) 0.34607(8) 0.83240(8) 0.0438(3) Uani d . 1 . .
N N1 0.3060(5) 0.6598(3) 0.5108(2) 0.0278(7) Uani d . 1 . .
H H1 0.3311 0.6943 0.5591 0.033 Uiso calc R 1 . .
N N2 0.2655(5) 0.5455(2) 0.5080(2) 0.0274(7) Uani d . 1 . .
C C2 0.2679(6) 0.4873(3) 0.5780(3) 0.0274(9) Uani d . 1 . .
C C3 0.3159(8) 0.5389(4) 0.6620(3) 0.0418(11) Uani d . 1 . .
H H3A 0.4197 0.5967 0.6554 0.063 Uiso calc R 1 . .
H H3B 0.3601 0.4774 0.7003 0.063 Uiso calc R 1 . .
H H3C 0.1995 0.5763 0.6854 0.063 Uiso calc R 1 . .
C C11 0.3073(6) 0.7226(3) 0.4350(3) 0.0272(8) Uani d . 1 . .
C C12 0.2687(7) 0.6694(3) 0.3575(3) 0.0336(9) Uani d . 1 . .
H H12 0.2402 0.5887 0.3554 0.040 Uiso calc R 1 . .
C C13 0.2719(7) 0.7337(4) 0.2843(3) 0.0392(10) Uani d . 1 . .
H H13 0.2412 0.6988 0.2317 0.047 Uiso calc R 1 . .
C C14 0.3204(6) 0.8498(4) 0.2891(3) 0.0377(10) Uani d . 1 . .
F F14 0.3282(5) 0.9128(2) 0.2154(2) 0.0545(8) Uani d . 1 . .
C C15 0.3614(6) 0.9051(4) 0.3636(3) 0.0352(10) Uani d . 1 . .
H H15 0.3937 0.9854 0.3645 0.042 Uiso calc R 1 . .
C C16 0.3545(6) 0.8412(3) 0.4377(3) 0.0313(9) Uani d . 1 . .
H H16 0.3817 0.8776 0.4902 0.038 Uiso calc R 1 . .
C C21 0.2221(6) 0.3637(3) 0.5681(3) 0.0253(8) Uani d . 1 . .
N N22 0.2141(5) 0.2941(3) 0.6362(2) 0.0315(8) Uani d . 1 . .
H H22 0.2338 0.3251 0.6862 0.038 Uiso calc R 1 . .
C C23 0.1774(6) 0.1792(4) 0.6315(3) 0.0351(10) Uani d . 1 . .
H H23 0.1754 0.1341 0.6817 0.042 Uiso calc R 1 . .
C C24 0.1433(6) 0.1270(4) 0.5558(3) 0.0373(11) Uani d . 1 . .
H H24 0.1173 0.0461 0.5528 0.045 Uiso calc R 1 . .
C C25 0.1473(6) 0.1948(4) 0.4827(3) 0.0355(10) Uani d . 1 . .
H H25 0.1241 0.1604 0.4292 0.043 Uiso calc R 1 . .
C C26 0.1853(6) 0.3123(3) 0.4890(3) 0.0280(8) Uani d . 1 . .
H H26 0.1866 0.3590 0.4396 0.034 Uiso calc R 1 . .

loop_
_atom_site_aniso_label
_atom_site_aniso_U_11
_atom_site_aniso_U_22
_atom_site_aniso_U_33
_atom_site_aniso_U_12
_atom_site_aniso_U_13
_atom_site_aniso_U_23
Cl1 0.0652(7) 0.0299(5) 0.0362(6) 0.0003(5) 0.0012(6) 0.0052(5)
N1 0.0352(17) 0.0241(14) 0.0242(17) -0.0020(14) 0.0029(14) 0.0029(13)
N2 0.0269(16) 0.0239(15) 0.0315(19) 0.0010(13) 0.0018(14) 0.0005(13)
C2 0.0264(18) 0.0256(18) 0.030(2) 0.0009(15) 0.0052(17) 0.0006(16)
C3 0.064(3) 0.031(2) 0.030(2) -0.004(2) -0.004(3) -0.0029(19)
C11 0.0228(17) 0.0270(18) 0.032(2) 0.0022(15) 0.0053(16) 0.0022(16)
C12 0.039(2) 0.0283(19) 0.034(2) -0.0013(18) 0.0006(18) 0.0027(16)
C13 0.042(2) 0.038(2) 0.037(3) 0.003(2) -0.002(2) 0.0027(19)
C14 0.037(2) 0.042(2) 0.034(3) 0.0005(19) 0.002(2) 0.017(2)
F14 0.0655(18) 0.0563(17) 0.0417(17) -0.0007(15) 0.0009(15) 0.0267(14)
C15 0.036(2) 0.029(2) 0.041(3) -0.0019(17) 0.0041(19) 0.0107(18)
C16 0.0302(19) 0.029(2) 0.035(3) -0.0009(16) 0.0014(17) 0.0027(18)
C21 0.0218(16) 0.0274(18) 0.027(2) 0.0021(15) 0.0042(15) 0.0018(15)
N22 0.0314(16) 0.0347(17) 0.0283(18) 0.0011(15) 0.0033(15) 0.0041(14)
C23 0.031(2) 0.033(2) 0.042(3) -0.0023(17) -0.0004(19) 0.0135(19)
C24 0.0313(19) 0.0261(19) 0.054(3) -0.0031(16) -0.002(2) 0.009(2)
C25 0.037(2) 0.029(2) 0.040(3) -0.0031(17) -0.003(2) -0.0046(19)
C26 0.0319(19) 0.0290(18) 0.023(2) -0.0005(15) -0.0011(16) 0.0022(16)

loop_
_atom_type_symbol
_atom_type_description
_atom_type_scat_dispersion_real
_atom_type_scat_dispersion_imag
_atom_type_scat_source
C C 0.0033 0.0016 'International Tables Vol C Tables 4.2.6.8 and 6.1.1.4'
H H 0.0000 0.0000 'International Tables Vol C Tables 4.2.6.8 and 6.1.1.4'
Cl Cl 0.1484 0.1585 'International Tables Vol C Tables 4.2.6.8 and 6.1.1.4'
F F 0.0171 0.0103 'International Tables Vol C Tables 4.2.6.8 and 6.1.1.4'
N N 0.0061 0.0033 'International Tables Vol C Tables 4.2.6.8 and 6.1.1.4'

loop_
_geom_angle_atom_site_label_1
_geom_angle_atom_site_label_2
_geom_angle_atom_site_label_3
_geom_angle_site_symmetry_1
_geom_angle_site_symmetry_3
_geom_angle
_geom_angle_publ_flag
N2 N1 C11 . . 118.5(3) ?
N2 N1 H1 . . 120.8 ?
C11 N1 H1 . . 120.8 ?
C2 N2 N1 . . 118.3(3) ?
N2 C2 C21 . . 114.1(3) ?
N2 C2 C3 . . 124.0(3) ?
C21 C2 C3 . . 121.8(4) ?
C2 C3 H3A . . 109.5 ?
C2 C3 H3B . . 109.5 ?
H3A C3 H3B . . 109.5 ?
C2 C3 H3C . . 109.5 ?
H3A C3 H3C . . 109.5 ?
H3B C3 H3C . . 109.5 ?
C12 C11 N1 . . 121.7(3) ?
C12 C11 C16 . . 119.7(4) ?
N1 C11 C16 . . 118.5(4) ?
C13 C12 C11 . . 120.2(4) ?
C13 C12 H12 . . 119.9 ?
C11 C12 H12 . . 119.9 ?
C12 C13 C14 . . 118.6(4) ?
C12 C13 H13 . . 120.7 ?
C14 C13 H13 . . 120.7 ?
C15 C14 F14 . . 118.6(4) ?
C15 C14 C13 . . 123.1(4) ?
F14 C14 C13 . . 118.3(4) ?
C14 C15 C16 . . 118.5(4) ?
C14 C15 H15 . . 120.8 ?
C16 C15 H15 . . 120.8 ?
C15 C16 C11 . . 119.9(4) ?
C15 C16 H16 . . 120.1 ?
C11 C16 H16 . . 120.1 ?
N22 C21 C26 . . 117.2(3) ?
N22 C21 C2 . . 120.1(4) ?
C26 C21 C2 . . 122.7(3) ?
C21 N22 C23 . . 123.2(4) ?
C21 N22 H22 . . 118.4 ?
C23 N22 H22 . . 118.4 ?
N22 C23 C24 . . 120.9(4) ?
N22 C23 H23 . . 119.6 ?
C24 C23 H23 . . 119.6 ?
C23 C24 C25 . . 118.7(4) ?
C23 C24 H24 . . 120.6 ?
C25 C24 H24 . . 120.6 ?
C26 C25 C24 . . 119.4(4) ?
C26 C25 H25 . . 120.3 ?
C24 C25 H25 . . 120.3 ?
C25 C26 C21 . . 120.6(4) ?
C25 C26 H26 . . 119.7 ?
C21 C26 H26 . . 119.7 ?

loop_
_geom_bond_atom_site_label_1
_geom_bond_atom_site_label_2
_geom_bond_site_symmetry_2
_geom_bond_distance
_geom_bond_publ_flag
N1 N2 . 1.345(4) ?
N1 C11 . 1.402(5) ?
N1 H1 . 0.8800 ?
N2 C2 . 1.297(5) ?
C2 C21 . 1.465(5) ?
C2 C3 . 1.495(6) ?
C3 H3A . 0.9800 ?
C3 H3B . 0.9800 ?
C3 H3C . 0.9800 ?
C11 C12 . 1.398(6) ?
C11 C16 . 1.404(6) ?
C12 C13 . 1.377(6) ?
C12 H12 . 0.9500 ?
C13 C14 . 1.379(6) ?
C13 H13 . 0.9500 ?
C14 C15 . 1.372(7) ?
C14 F14 . 1.376(5) ?
C15 C16 . 1.387(6) ?
C15 H15 . 0.9500 ?
C16 H16 . 0.9500 ?
C21 N22 . 1.345(5) ?
C21 C26 . 1.410(6) ?
N22 C23 . 1.349(5) ?
N22 H22 . 0.8800 ?
C23 C24 . 1.363(7) ?
C23 H23 . 0.9500 ?
C24 C25 . 1.398(7) ?
C24 H24 . 0.9500 ?
C25 C26 . 1.381(6) ?
C25 H25 . 0.9500 ?
C26 H26 . 0.9500 ?

loop_
_geom_hbond_atom_site_label_D
_geom_hbond_atom_site_label_H
_geom_hbond_atom_site_label_A
_geom_hbond_site_symmetry_A
_geom_hbond_distance_DH
_geom_hbond_distance_HA
_geom_hbond_distance_DA
_geom_hbond_angle_DHA
N22 H22 Cl1 . 0.88 2.33 3.168(4) 158.8
N1 H1 Cl1 2_556 0.88 2.48 3.289(4) 153.4

loop_
_geom_torsion_atom_site_label_1
_geom_torsion_atom_site_label_2
_geom_torsion_atom_site_label_3
_geom_torsion_atom_site_label_4
_geom_torsion_site_symmetry_1
_geom_torsion_site_symmetry_2
_geom_torsion_site_symmetry_3
_geom_torsion_site_symmetry_4
_geom_torsion
_geom_torsion_publ_flag
C11 N1 N2 C2 . . . . 178.8(4) ?
N1 N2 C2 C21 . . . . -179.9(3) ?
N1 N2 C2 C3 . . . . -1.0(6) ?
N2 N1 C11 C12 . . . . -0.3(6) ?
N2 N1 C11 C16 . . . . -178.4(3) ?
N1 C11 C12 C13 . . . . -179.8(4) ?
C16 C11 C12 C13 . . . . -1.7(7) ?
C11 C12 C13 C14 . . . . 2.2(7) ?
C12 C13 C14 C15 . . . . -1.6(7) ?
C12 C13 C14 F14 . . . . 178.3(4) ?
F14 C14 C15 C16 . . . . -179.6(4) ?
C13 C14 C15 C16 . . . . 0.3(7) ?
C14 C15 C16 C11 . . . . 0.3(6) ?
C12 C11 C16 C15 . . . . 0.4(6) ?
N1 C11 C16 C15 . . . . 178.6(4) ?
N2 C2 C21 N22 . . . . -178.1(4) ?
C3 C2 C21 N22 . . . . 2.9(6) ?
N2 C2 C21 C26 . . . . 2.0(5) ?
C3 C2 C21 C26 . . . . -177.0(4) ?
C26 C21 N22 C23 . . . . 1.5(6) ?
C2 C21 N22 C23 . . . . -178.4(4) ?
C21 N22 C23 C24 . . . . -0.9(6) ?
N22 C23 C24 C25 . . . . 0.1(6) ?
C23 C24 C25 C26 . . . . -0.1(6) ?
C24 C25 C26 C21 . . . . 0.7(6) ?
N22 C21 C26 C25 . . . . -1.4(6) ?
C2 C21 C26 C25 . . . . 178.4(4) ?

loop_
_cod_related_entry_id
_cod_related_entry_database
_cod_related_entry_code
1 ChemSpider 30654245
